data_4518465
loop_
_publ_author_name
'Dang, Hang T.'
'Nguyen, Viet D.'
'Haug, Graham C.'
'Vuong, Ngan T. H.'
'Arman, Hadi D.'
'Larionov, Oleg V.'

_publ_section_title
;
 Z-Selective Dienylation Enables Stereodivergent Construction of Dienes
 and Unravels a Ligand-Driven Mechanistic Dichotomy
;
_journal_name_full 'ACS Catalysis'
_journal_page_first 1042
_journal_page_last 1052
_journal_paper_doi 10.1021/acscatal.0c05574
_journal_year 2021
_chemical_formula_moiety 'C13 H10 O2'
_chemical_formula_sum 'C13 H10 O2'
_chemical_formula_weight 198.21
_space_group_crystal_system monoclinic
_space_group_IT_number 14
_space_group_name_Hall '-P 2ybc'
_space_group_name_H-M_alt 'P 1 21/c 1'
_atom_sites_solution_hydrogens mixed
_atom_sites_solution_primary dual
_audit_creation_date 2020-11-13
_audit_creation_method
;
Olex2 1.3-ac4
(compiled 2019.10.09 svn.r3662 for Rigaku Oxford Diffraction, GUI svn.r5959)
;
_cell_angle_alpha 90
_cell_angle_beta 108.6879(17)
_cell_angle_gamma 90
_cell_formula_units_Z 4
_cell_length_a 11.8070(2)
_cell_length_b 11.52820(17)
_cell_length_c 7.74435(11)
_cell_measurement_reflns_used 6337
_cell_measurement_temperature 100.00(10)
_cell_measurement_theta_max 74.0650
_cell_measurement_theta_min 3.9620
_cell_volume 998.54(3)
_computing_cell_refinement 'CrysAlisPro 1.171.40.63a (Rigaku OD, 2019)'
_computing_data_collection 'CrysAlisPro 1.171.40.63a (Rigaku OD, 2019)'
_computing_data_reduction 'CrysAlisPro 1.171.40.63a (Rigaku OD, 2019)'
_computing_molecular_graphics 'Olex2 1.3-ac4 (Dolomanov et al., 2009)'
_computing_publication_material 'Olex2 1.3-ac4 (Dolomanov et al., 2009)'
_computing_structure_refinement 'ShelXL 2018/3 (Sheldrick, 2015)'
_computing_structure_solution 'ShelXT n/a (Sheldrick, 2015)'
_diffrn_ambient_environment N~2~
_diffrn_ambient_temperature 100.00(10)
_diffrn_detector 'Hybrid Pixel Array Detector'
_diffrn_detector_area_resol_mean 10.0000
_diffrn_detector_type HyPix
_diffrn_measured_fraction_theta_full 0.998
_diffrn_measured_fraction_theta_max 0.944
_diffrn_measurement_details
;
List of Runs (angles in degrees, time in seconds):

  # Type    Start    End  Width  t~exp~   \w     \q     \k     \f   Frames
--------------------------------------------------------------------------
  1  \w    -88.00 -14.00   0.50    0.05    --  -46.87 128.00  87.00  148
  2  \w   -120.00 -72.00   0.50    0.05    --  -46.87-128.00  12.00   96
  3  \w   -120.00 -62.00   0.50    0.05    --  -46.87-142.00-158.00  116
  4  \w     36.00  97.00   0.50    0.05    --   46.87-128.00  12.00  122
  5  \w     44.00 105.00   0.50    0.05    --   46.87-142.00-158.00  122
  6  \w   -155.00 -62.00   0.50    0.13    --  -88.50-142.00-158.00  186
  7  \w     36.00 114.00   0.50    0.13    --  106.69-128.00  12.00  156
  8  \w     44.00 124.00   0.50    0.13    --  106.69-142.00-158.00  160
  9  \w     93.00 178.00   0.50    0.13    --  106.69 128.00  87.00  170
 10  \w     84.00 172.00   0.50    0.13    --  106.69 142.00-101.00  176
 11  \w   -120.00 -83.00   0.50    0.05    --  -46.87 -57.00 -90.00   74
 12  \w   -120.00 -83.00   0.50    0.05    --  -46.87 -57.00-180.00   74
 13  \w     83.00 120.00   0.50    0.05    --   46.87  57.00 120.00   74
 14  \w     83.00 120.00   0.50    0.05    --   46.87  57.00-120.00   74
 15  \w    -51.00 -16.00   0.50    0.13    --  -88.50  45.00-120.00   70
 16  \w   -160.00-101.00   0.50    0.13    --  -88.50 -77.00-150.00  118
 17  \w    -71.00 -15.00   0.50    0.13    --  -88.50  61.00-120.00  112
 18  \w   -160.00-100.00   0.50    0.13    --  -88.50 -94.00  60.00  120
 19  \w    -51.00 -16.00   0.50    0.13    --  -88.50  45.00 -30.00   70
 20  \w    -51.00 -16.00   0.50    0.13    --  -88.50  45.00 -90.00   70
 21  \w    -51.00 -16.00   0.50    0.13    --  -88.50  45.00 -60.00   70
 22  \w   -160.00-101.00   0.50    0.13    --  -88.50 -77.00-180.00  118
 23  \w     48.00 130.00   0.50    0.13    --  106.69-150.00 135.78  164
 24  \w     34.00 101.00   0.50    0.13    --  106.69 -77.00-150.00  134
 25  \w     34.00 105.00   0.50    0.13    --  106.69 -94.00  30.00  142
 26  \w     42.00 122.00   0.50    0.13    --  106.69-139.00 155.02  160
 27  \w     32.00  88.00   0.50    0.05    --   46.87  53.00-134.89  112
 28  \w     32.00 120.00   0.50    0.05    --   46.87  48.00  28.53  176
;
_diffrn_measurement_device 'four-circle diffractometer'
_diffrn_measurement_device_type 'XtaLAB Synergy, Dualflex, HyPix'
_diffrn_measurement_method '\w scans'
_diffrn_orient_matrix_type 'CrysAlisPro convention (1999,Acta A55,543-557)'
_diffrn_orient_matrix_UB_11 0.1037205000
_diffrn_orient_matrix_UB_12 0.0858638000
_diffrn_orient_matrix_UB_13 0.0785939000
_diffrn_orient_matrix_UB_21 -0.0884785000
_diffrn_orient_matrix_UB_22 0.1021980000
_diffrn_orient_matrix_UB_23 -0.0536549000
_diffrn_orient_matrix_UB_31 -0.0193928000
_diffrn_orient_matrix_UB_32 -0.0067746000
_diffrn_orient_matrix_UB_33 0.1872340000
_diffrn_radiation_monochromator mirror
_diffrn_radiation_probe x-ray
_diffrn_radiation_type 'Cu K\a'
_diffrn_radiation_wavelength 1.54184
_diffrn_reflns_av_R_equivalents 0.0318
_diffrn_reflns_av_unetI/netI 0.0214
_diffrn_reflns_Laue_measured_fraction_full 0.998
_diffrn_reflns_Laue_measured_fraction_max 0.944
_diffrn_reflns_limit_h_max 14
_diffrn_reflns_limit_h_min -14
_diffrn_reflns_limit_k_max 14
_diffrn_reflns_limit_k_min -13
_diffrn_reflns_limit_l_max 9
_diffrn_reflns_limit_l_min -6
_diffrn_reflns_number 11603
_diffrn_reflns_point_group_measured_fraction_full 0.998
_diffrn_reflns_point_group_measured_fraction_max 0.944
_diffrn_reflns_theta_full 67.684
_diffrn_reflns_theta_max 76.475
_diffrn_reflns_theta_min 3.952
_diffrn_source 'micro-focus sealed X-ray tube'
_diffrn_source_type 'PhotonJet (Cu) X-ray Source'
_exptl_absorpt_coefficient_mu 0.714
_exptl_absorpt_correction_T_max 1.000
_exptl_absorpt_correction_T_min 0.738
_exptl_absorpt_correction_type gaussian
_exptl_absorpt_process_details
;
CrysAlisPro 1.171.40.63a (Rigaku Oxford Diffraction, 2019)
Numerical absorption correction based on gaussian integration over
			a multifaceted crystal model
Empirical absorption correction using spherical harmonics,
 implemented in SCALE3 ABSPACK scaling algorithm.
;
_exptl_crystal_colour 'clear colourless'
_exptl_crystal_colour_lustre clear
_exptl_crystal_colour_primary colourless
_exptl_crystal_density_diffrn 1.318
_exptl_crystal_description plank
_exptl_crystal_F_000 416
_exptl_crystal_size_max 0.17
_exptl_crystal_size_mid 0.065
_exptl_crystal_size_min 0.048
_refine_diff_density_max 0.233
_refine_diff_density_min -0.173
_refine_diff_density_rms 0.034
_refine_ls_extinction_coef 0.0036(5)
_refine_ls_extinction_expression Fc^*^=kFc[1+0.001xFc^2^\l^3^/sin(2\q)]^-1/4^
_refine_ls_extinction_method 'SHELXL-2018/3 (Sheldrick 2018)'
_refine_ls_goodness_of_fit_ref 1.011
_refine_ls_hydrogen_treatment mixed
_refine_ls_matrix_type full
_refine_ls_number_parameters 143
_refine_ls_number_reflns 1979
_refine_ls_number_restraints 0
_refine_ls_restrained_S_all 1.011
_refine_ls_R_factor_all 0.0367
_refine_ls_R_factor_gt 0.0340
_refine_ls_shift/su_max 0.000
_refine_ls_shift/su_mean 0.000
_refine_ls_structure_factor_coef Fsqd
_refine_ls_weighting_details 'w=1/[\s^2^(Fo^2^)+(0.0438P)^2^+0.3535P] where P=(Fo^2^+2Fc^2^)/3'
_refine_ls_weighting_scheme calc
_refine_ls_wR_factor_gt 0.0900
_refine_ls_wR_factor_ref 0.0922
_reflns_Friedel_coverage 0.000
_reflns_number_gt 1817
_reflns_number_total 1979
_reflns_threshold_expression 'I > 2\s(I)'
_cod_data_source_file cs0c05574_si_006.cif
_cod_data_source_block hpd248
_cod_original_cell_volume 998.53(3)
_cod_database_code 4518465
_shelx_shelxl_version_number 2018/3
_chemical_oxdiff_formula 'C H O'
_chemical_oxdiff_usercomment K638-6
_shelx_space_group_comment
;
The symmetry employed for this shelxl refinement is uniquely defined
by the following loop, which should always be used as a source of
symmetry information in preference to the above space-group names.
They are only intended as comments.
;
_shelx_estimated_absorpt_t_max 0.967
_shelx_estimated_absorpt_t_min 0.888
_reflns_odcompleteness_completeness 100.00
_reflns_odcompleteness_iscentric 1
_reflns_odcompleteness_theta 66.97
_olex2_refinement_description
;
1. Fixed Uiso
 At 1.2 times of:
  All C(H) groups, All C(H,H) groups
2.a Aromatic/amide H refined with riding coordinates:
 C6(H6), C8(H8), C2(H2), C5(H5), C10(H10), C3(H3), C12(H12), C11(H11)
;
_olex2_exptl_crystal_mounting_method 'nylon loop'
_olex2_submission_special_instructions 'No special instructions were received'
_oxdiff_exptl_absorpt_empirical_details
;
Empirical correction (ABSPACK) includes:
- Absorption correction using spherical harmonics
- Frame scaling
;
_oxdiff_exptl_absorpt_empirical_full_max 1.264
_oxdiff_exptl_absorpt_empirical_full_min 0.882

loop_
_space_group_symop_operation_xyz
'x, y, z'
'-x, y+1/2, -z+1/2'
'-x, -y, -z'
'x, -y-1/2, z-1/2'

loop_
_atom_site_label
_atom_site_type_symbol
_atom_site_fract_x
_atom_site_fract_y
_atom_site_fract_z
_atom_site_U_iso_or_equiv
_atom_site_adp_type
_atom_site_occupancy
_atom_site_site_symmetry_order
_atom_site_calc_flag
_atom_site_refinement_flags_posn
_atom_site_refinement_flags_adp
_atom_site_refinement_flags_occupancy
_atom_site_disorder_assembly
_atom_site_disorder_group
O1 O 0.27515(7) 0.38159(7) 0.19071(10) 0.0240(2) Uani 1 1 d . . . . .
C6 C 0.20786(11) 0.02983(10) 0.18768(15) 0.0261(3) Uani 1 1 d . . . . .
H6 H 0.192661 -0.050969 0.190188 0.031 Uiso 1 1 calc R U . . .
O2 O 0.38551(8) 0.53203(7) 0.16965(12) 0.0327(2) Uani 1 1 d . . . . .
C1 C 0.37317(10) 0.42781(10) 0.15570(15) 0.0252(3) Uani 1 1 d . . . . .
C8 C 0.15452(10) 0.22761(10) 0.22876(14) 0.0229(3) Uani 1 1 d . . . . .
H8 H 0.103392 0.282838 0.257072 0.028 Uiso 1 1 calc R U . . .
C4 C 0.33099(10) 0.18595(10) 0.14081(14) 0.0231(3) Uani 1 1 d . . . . .
C2 C 0.45286(10) 0.34735(11) 0.10750(15) 0.0268(3) Uani 1 1 d . . . . .
H2 H 0.520213 0.376463 0.079498 0.032 Uiso 1 1 calc R U . . .
C5 C 0.30508(11) 0.06730(10) 0.14147(15) 0.0259(3) Uani 1 1 d . . . . .
H5 H 0.355010 0.012305 0.109764 0.031 Uiso 1 1 calc R U . . .
C7 C 0.13054(10) 0.10930(10) 0.23131(14) 0.0245(3) Uani 1 1 d . . . . .
C9 C 0.25369(10) 0.26377(10) 0.18451(14) 0.0217(3) Uani 1 1 d . . . . .
C10 C 0.03010(11) 0.06330(11) 0.28508(16) 0.0282(3) Uani 1 1 d . . . . .
H10 H 0.046368 -0.004671 0.358286 0.034 Uiso 1 1 calc R U . . .
C3 C 0.43295(10) 0.23253(11) 0.10186(14) 0.0259(3) Uani 1 1 d . . . . .
H3 H 0.486963 0.181500 0.071742 0.031 Uiso 1 1 calc R U . . .
C12 C -0.13225(11) 0.20214(10) 0.12411(15) 0.0273(3) Uani 1 1 d . . . . .
H12 H -0.084375 0.240711 0.064017 0.033 Uiso 1 1 calc R U . . .
C11 C -0.08133(11) 0.10549(11) 0.24347(16) 0.0282(3) Uani 1 1 d . . . . .
H11 H -0.132650 0.067783 0.298419 0.034 Uiso 1 1 calc R U . . .
C13 C -0.24390(12) 0.23889(12) 0.09559(18) 0.0331(3) Uani 1 1 d . . . . .
H13A H -0.2927(14) 0.2015(14) 0.160(2) 0.040 Uiso 1 1 d . U . . .
H13B H -0.2790(13) 0.3050(14) 0.010(2) 0.040 Uiso 1 1 d . U . . .

loop_
_atom_site_aniso_label
_atom_site_aniso_U_11
_atom_site_aniso_U_22
_atom_site_aniso_U_33
_atom_site_aniso_U_23
_atom_site_aniso_U_13
_atom_site_aniso_U_12
O1 0.0278(4) 0.0192(4) 0.0263(4) -0.0004(3) 0.0103(3) -0.0006(3)
C6 0.0338(6) 0.0197(6) 0.0229(5) 0.0008(4) 0.0063(5) 0.0010(5)
O2 0.0354(5) 0.0227(5) 0.0409(5) -0.0010(4) 0.0134(4) -0.0035(4)
C1 0.0272(6) 0.0256(6) 0.0218(5) 0.0011(4) 0.0062(4) -0.0014(5)
C8 0.0268(6) 0.0226(6) 0.0189(5) -0.0005(4) 0.0067(4) 0.0018(4)
C4 0.0268(6) 0.0247(6) 0.0167(5) 0.0003(4) 0.0055(4) 0.0030(4)
C2 0.0269(6) 0.0305(6) 0.0238(5) 0.0008(5) 0.0091(4) -0.0004(5)
C5 0.0321(6) 0.0226(6) 0.0216(5) -0.0004(4) 0.0069(4) 0.0055(5)
C7 0.0284(6) 0.0246(6) 0.0186(5) 0.0010(4) 0.0050(4) -0.0006(5)
C9 0.0276(6) 0.0196(6) 0.0161(5) 0.0001(4) 0.0044(4) 0.0007(4)
C10 0.0350(6) 0.0241(6) 0.0256(6) 0.0027(5) 0.0099(5) -0.0033(5)
C3 0.0279(6) 0.0300(6) 0.0199(5) -0.0003(5) 0.0077(4) 0.0038(5)
C12 0.0336(6) 0.0250(6) 0.0247(6) -0.0025(5) 0.0114(5) -0.0041(5)
C11 0.0338(6) 0.0267(6) 0.0261(6) -0.0007(5) 0.0126(5) -0.0064(5)
C13 0.0354(7) 0.0323(7) 0.0331(6) -0.0026(5) 0.0129(5) 0.0009(6)

loop_
_atom_type_symbol
_atom_type_description
_atom_type_scat_dispersion_real
_atom_type_scat_dispersion_imag
_atom_type_scat_source
C C 0.0181 0.0091 'International Tables Vol C Tables 4.2.6.8 and 6.1.1.4'
H H 0.0000 0.0000 'International Tables Vol C Tables 4.2.6.8 and 6.1.1.4'
O O 0.0492 0.0322 'International Tables Vol C Tables 4.2.6.8 and 6.1.1.4'

loop_
_exptl_crystal_face_index_h
_exptl_crystal_face_index_k
_exptl_crystal_face_index_l
_exptl_crystal_face_perp_dist
-3 -1 5 0.0826
-4 7 1 0.0473
3 2 -5 0.0877
3 -7 0 0.0056
-2 0 5 0.0852
6 3 0 0.0207
2 0 -5 0.0756
-7 -3 0 0.0172

loop_
_geom_angle_atom_site_label_1
_geom_angle_atom_site_label_2
_geom_angle_atom_site_label_3
_geom_angle
_geom_angle_site_symmetry_1
_geom_angle_site_symmetry_3
_geom_angle_publ_flag
C1 O1 C9 122.03(9) . . ?
C5 C6 H6 119.4 . . ?
C5 C6 C7 121.11(11) . . ?
C7 C6 H6 119.4 . . ?
O1 C1 C2 117.24(10) . . ?
O2 C1 O1 116.80(10) . . ?
O2 C1 C2 125.96(11) . . ?
C7 C8 H8 120.4 . . ?
C9 C8 H8 120.4 . . ?
C9 C8 C7 119.29(10) . . ?
C5 C4 C3 124.35(10) . . ?
C9 C4 C5 117.74(11) . . ?
C9 C4 C3 117.89(11) . . ?
C1 C2 H2 119.4 . . ?
C3 C2 C1 121.12(11) . . ?
C3 C2 H2 119.4 . . ?
C6 C5 C4 120.54(11) . . ?
C6 C5 H5 119.7 . . ?
C4 C5 H5 119.7 . . ?
C6 C7 C10 118.37(11) . . ?
C8 C7 C6 118.86(10) . . ?
C8 C7 C10 122.73(11) . . ?
O1 C9 C8 116.61(10) . . ?
O1 C9 C4 120.92(10) . . ?
C8 C9 C4 122.45(11) . . ?
C7 C10 H10 116.0 . . ?
C11 C10 C7 128.09(11) . . ?
C11 C10 H10 116.0 . . ?
C4 C3 H3 119.6 . . ?
C2 C3 C4 120.78(11) . . ?
C2 C3 H3 119.6 . . ?
C11 C12 H12 118.8 . . ?
C13 C12 H12 118.8 . . ?
C13 C12 C11 122.39(11) . . ?
C10 C11 C12 127.33(11) . . ?
C10 C11 H11 116.3 . . ?
C12 C11 H11 116.3 . . ?
C12 C13 H13A 119.3(9) . . ?
C12 C13 H13B 121.8(9) . . ?
H13A C13 H13B 118.9(13) . . ?

loop_
_geom_bond_atom_site_label_1
_geom_bond_atom_site_label_2
_geom_bond_distance
_geom_bond_site_symmetry_2
_geom_bond_publ_flag
O1 C1 1.3777(13) . ?
O1 C9 1.3797(13) . ?
C6 H6 0.9500 . ?
C6 C5 1.3768(17) . ?
C6 C7 1.4087(16) . ?
O2 C1 1.2109(15) . ?
C1 C2 1.4526(16) . ?
C8 H8 0.9500 . ?
C8 C7 1.3944(16) . ?
C8 C9 1.3854(16) . ?
C4 C5 1.4020(16) . ?
C4 C9 1.3965(16) . ?
C4 C3 1.4357(16) . ?
C2 H2 0.9500 . ?
C2 C3 1.3427(17) . ?
C5 H5 0.9500 . ?
C7 C10 1.4756(16) . ?
C10 H10 0.9500 . ?
C10 C11 1.3415(18) . ?
C3 H3 0.9500 . ?
C12 H12 0.9500 . ?
C12 C11 1.4495(17) . ?
C12 C13 1.3339(18) . ?
C11 H11 0.9500 . ?
C13 H13A 0.977(16) . ?
C13 H13B 1.006(16) . ?

loop_
_geom_torsion_atom_site_label_1
_geom_torsion_atom_site_label_2
_geom_torsion_atom_site_label_3
_geom_torsion_atom_site_label_4
_geom_torsion
_geom_torsion_site_symmetry_1
_geom_torsion_site_symmetry_2
_geom_torsion_site_symmetry_3
_geom_torsion_site_symmetry_4
_geom_torsion_publ_flag
O1 C1 C2 C3 -1.58(16) . . . . ?
C6 C7 C10 C11 -142.05(13) . . . . ?
O2 C1 C2 C3 177.70(11) . . . . ?
C1 O1 C9 C8 177.74(9) . . . . ?
C1 O1 C9 C4 -0.43(15) . . . . ?
C1 C2 C3 C4 0.93(17) . . . . ?
C8 C7 C10 C11 40.47(18) . . . . ?
C5 C6 C7 C8 -0.59(16) . . . . ?
C5 C6 C7 C10 -178.17(10) . . . . ?
C5 C4 C9 O1 178.49(9) . . . . ?
C5 C4 C9 C8 0.43(16) . . . . ?
C5 C4 C3 C2 -178.67(11) . . . . ?
C7 C6 C5 C4 1.46(17) . . . . ?
C7 C8 C9 O1 -177.73(9) . . . . ?
C7 C8 C9 C4 0.41(16) . . . . ?
C7 C10 C11 C12 4.9(2) . . . . ?
C9 O1 C1 O2 -178.03(10) . . . . ?
C9 O1 C1 C2 1.32(14) . . . . ?
C9 C8 C7 C6 -0.33(16) . . . . ?
C9 C8 C7 C10 177.13(10) . . . . ?
C9 C4 C5 C6 -1.35(16) . . . . ?
C9 C4 C3 C2 0.00(16) . . . . ?
C3 C4 C5 C6 177.32(10) . . . . ?
C3 C4 C9 O1 -0.28(15) . . . . ?
C3 C4 C9 C8 -178.34(9) . . . . ?
C13 C12 C11 C10 -178.30(12) . . . . ?

loop_
_exptl_oxdiff_crystal_face_indexfrac_h
_exptl_oxdiff_crystal_face_indexfrac_k
_exptl_oxdiff_crystal_face_indexfrac_l
_exptl_oxdiff_crystal_face_x
_exptl_oxdiff_crystal_face_y
_exptl_oxdiff_crystal_face_z
-3.1675 -0.9178 4.9618 -0.0174 -0.0798 0.9967
-3.6892 6.5550 0.6517 0.2314 0.9614 0.1492
2.7944 1.5920 -4.9035 0.0412 0.1786 -0.9831
3.1809 -6.6886 0.1352 -0.2337 -0.9723 0.0089
-2.4178 0.1563 5.0251 0.1576 -0.0397 0.9867
6.3575 3.3604 0.2491 0.9675 -0.2324 -0.0994
2.4532 -0.1381 -5.0254 -0.1524 0.0385 -0.9876
-6.6665 -3.3402 0.3937 -0.9473 0.2273 0.2256
